data_7202931
loop_
_publ_author_name
'Sarma, Bipul'
'Nangia, Ashwini'

_publ_section_title
;
 Tetrakis(4-sulfophenyl)methane dodecahydrate. Reversible and selective
 water inclusion and release in an organic host
;
_journal_issue 8
_journal_name_full CrystEngComm
_journal_page_first 628
_journal_paper_doi 10.1039/b706194c
_journal_volume 9
_journal_year 2007
_chemical_formula_sum 'C50 H32 O44 S8'
_chemical_formula_weight 1593.24
_chemical_name_common Tetrakis-(4-sulfonatophenyl)methane
_chemical_name_systematic
;
Tetrakis-(4-sulfonatophenyl)methane
;
_space_group_IT_number 88
_symmetry_cell_setting tetragonal
_symmetry_space_group_name_Hall '-I 4ad'
_symmetry_space_group_name_H-M 'I 41/a :2'
_atom_sites_solution_hydrogens geom
_atom_sites_solution_primary direct
_atom_sites_solution_secondary difmap
_audit_creation_method SHELXL-97
_cell_angle_alpha 90.00
_cell_angle_beta 90.00
_cell_angle_gamma 90.00
_cell_formula_units_Z 2
_cell_length_a 21.8492(12)
_cell_length_b 21.8492(12)
_cell_length_c 7.3635(9)
_cell_measurement_reflns_used 1085
_cell_measurement_temperature 100(2)
_cell_measurement_theta_max 19.50
_cell_measurement_theta_min 2.92
_cell_volume 3515.2(5)
_computing_cell_refinement 'Bruker SMART'
_computing_data_collection 'Bruker SMART'
_computing_data_reduction 'Bruker SAINT'
_computing_molecular_graphics 'Bruker SHELXTL'
_computing_publication_material 'Bruker SHELXTL'
_computing_structure_refinement 'SHELXL-97 (Sheldrick, 1997)'
_computing_structure_solution 'SHELXS-97 (Sheldrick, 1990)'
_diffrn_ambient_temperature 100(2)
_diffrn_measured_fraction_theta_full 0.972
_diffrn_measured_fraction_theta_max 0.972
_diffrn_measurement_device_type 'CCD area detector'
_diffrn_measurement_method 'phi and omega scans'
_diffrn_radiation_monochromator graphite
_diffrn_radiation_source 'fine-focus sealed tube'
_diffrn_radiation_type MoK\a
_diffrn_radiation_wavelength 0.71073
_diffrn_reflns_av_R_equivalents 0.0727
_diffrn_reflns_av_sigmaI/netI 0.0581
_diffrn_reflns_limit_h_max 26
_diffrn_reflns_limit_h_min -21
_diffrn_reflns_limit_k_max 25
_diffrn_reflns_limit_k_min -26
_diffrn_reflns_limit_l_max 9
_diffrn_reflns_limit_l_min -9
_diffrn_reflns_number 9316
_diffrn_reflns_theta_full 26.07
_diffrn_reflns_theta_max 26.07
_diffrn_reflns_theta_min 2.64
_exptl_absorpt_coefficient_mu 0.357
_exptl_absorpt_correction_T_max 0.9720
_exptl_absorpt_correction_T_min 0.9320
_exptl_absorpt_correction_type multi-scan
_exptl_absorpt_process_details SADABS
_exptl_crystal_colour colorless
_exptl_crystal_density_diffrn 1.505
_exptl_crystal_description needle
_exptl_crystal_F_000 1624
_exptl_crystal_size_max 0.20
_exptl_crystal_size_mid 0.09
_exptl_crystal_size_min 0.08
_refine_diff_density_max 0.475
_refine_diff_density_min -0.264
_refine_diff_density_rms 0.079
_refine_ls_extinction_method none
_refine_ls_goodness_of_fit_ref 1.084
_refine_ls_hydrogen_treatment mixed
_refine_ls_matrix_type full
_refine_ls_number_parameters 155
_refine_ls_number_reflns 1696
_refine_ls_number_restraints 0
_refine_ls_restrained_S_all 1.084
_refine_ls_R_factor_all 0.1272
_refine_ls_R_factor_gt 0.0818
_refine_ls_shift/su_max 0.183
_refine_ls_shift/su_mean 0.001
_refine_ls_structure_factor_coef Fsqd
_refine_ls_weighting_details 'calc w=1/[\s^2^(Fo^2^)+(0.1042P)^2^+2.0123P] where P=(Fo^2^+2Fc^2^)/3'
_refine_ls_weighting_scheme calc
_refine_ls_wR_factor_gt 0.1821
_refine_ls_wR_factor_ref 0.2067
_reflns_number_gt 1108
_reflns_number_total 1696
_reflns_threshold_expression >2sigma(I)
_cod_data_source_file b706194c.txt
_cod_data_source_block an230_m
_cod_depositor_comments
;
The following automatic conversions were performed:
'_symmetry_cell_setting' value 'Tetragonal' changed to 'tetragonal'
according to '/home/saulius/struct/CIF-dictionaries/cif_core.dic'
dictionary named 'cif_core.dic' version 2.4.1 from 2010-06-29.

Automatic conversion script
Id: cif_fix_enum 1527 2010-12-29 10:47:43Z saulius 
;
_cod_original_sg_symbol_H-M I4(1)/a
_cod_database_code 7202931

loop_
_symmetry_equiv_pos_as_xyz
'x, y, z'
'-x+1/2, -y, z+1/2'
'-y+3/4, x+1/4, z+1/4'
'y+3/4, -x+3/4, z+3/4'
'x+1/2, y+1/2, z+1/2'
'-x+1, -y+1/2, z+1'
'-y+5/4, x+3/4, z+3/4'
'y+5/4, -x+5/4, z+5/4'
'-x, -y, -z'
'x-1/2, y, -z-1/2'
'y-3/4, -x-1/4, -z-1/4'
'-y-3/4, x-3/4, -z-3/4'
'-x+1/2, -y+1/2, -z+1/2'
'x, y+1/2, -z'
'y-1/4, -x+1/4, -z+1/4'
'-y-1/4, x-1/4, -z-1/4'

loop_
_atom_site_label
_atom_site_type_symbol
_atom_site_fract_x
_atom_site_fract_y
_atom_site_fract_z
_atom_site_U_iso_or_equiv
_atom_site_adp_type
_atom_site_occupancy
_atom_site_symmetry_multiplicity
_atom_site_calc_flag
_atom_site_refinement_flags
_atom_site_disorder_assembly
_atom_site_disorder_group
S1 S 0.10486(7) 0.43998(6) 0.10817(19) 0.0620(5) Uani 1 1 d . . .
C7 C 0.0000 0.2500 0.6250 0.0301(17) Uani 1 4 d S . .
C3 C -0.0073(2) 0.32400(19) 0.3629(6) 0.0370(10) Uani 1 1 d . . .
C2 C 0.0148(2) 0.36685(19) 0.2442(6) 0.0381(10) Uani 1 1 d . . .
O2 O 0.0636(2) 0.49047(15) 0.1149(5) 0.0755(18) Uani 1.000(13) 1 d . . .
C6 C 0.1135(2) 0.3585(2) 0.3870(6) 0.0417(11) Uani 1 1 d . . .
C5 C 0.0902(2) 0.3152(2) 0.5053(6) 0.0383(10) Uani 1 1 d . . .
O4 O 0.0353(2) 0.47343(17) 0.6890(5) 0.0773(12) Uani 1 1 d . . .
C4 C 0.02913(18) 0.29826(17) 0.4977(5) 0.0320(9) Uani 1 1 d . . .
C1 C 0.0762(2) 0.38448(18) 0.2588(6) 0.0409(10) Uani 1 1 d . . .
O1B O 0.1714(3) 0.4457(3) 0.1421(10) 0.083(2) Uani 0.70 1 d P . .
O5 O 0.1098(3) 0.54172(19) 0.5391(6) 0.0963(15) Uani 1 1 d . . .
O3 O 0.1053(2) 0.41219(18) -0.0701(5) 0.0927(16) Uani 1 1 d . . .
O6A O 0.2266(9) 0.5081(11) 0.464(4) 0.092(8) Uani 0.25 1 d P A 1
O6B O 0.2097(10) 0.5134(11) 0.371(4) 0.085(7) Uani 0.25 1 d P B 2
H5 H 0.114(2) 0.301(2) 0.594(6) 0.041(12) Uiso 1 1 d . . .
H6 H 0.157(2) 0.3734(18) 0.382(5) 0.036(11) Uiso 1 1 d . . .
H3 H -0.047(2) 0.3169(18) 0.366(5) 0.030(11) Uiso 1 1 d . . .
H2 H -0.010(2) 0.386(2) 0.164(7) 0.052(14) Uiso 1 1 d . . .
O1A O 0.1492(5) 0.4750(5) 0.2345(16) 0.051(3) Uani 0.30 1 d P . .

loop_
_atom_site_aniso_label
_atom_site_aniso_U_11
_atom_site_aniso_U_22
_atom_site_aniso_U_33
_atom_site_aniso_U_23
_atom_site_aniso_U_13
_atom_site_aniso_U_12
S1 0.0660(10) 0.0497(8) 0.0701(10) 0.0239(7) -0.0019(7) -0.0170(7)
C7 0.024(2) 0.024(2) 0.042(5) 0.000 0.000 0.000
C3 0.031(2) 0.039(2) 0.040(2) -0.0009(18) 0.0007(18) -0.0027(18)
C2 0.040(2) 0.036(2) 0.039(2) -0.0025(19) -0.0038(19) 0.0016(19)
O2 0.131(4) 0.035(2) 0.060(3) 0.0091(16) 0.009(2) 0.003(2)
C6 0.035(2) 0.040(2) 0.049(3) 0.004(2) 0.001(2) -0.004(2)
C5 0.035(2) 0.040(2) 0.040(3) -0.0027(19) 0.0012(19) 0.0007(18)
O4 0.127(4) 0.048(2) 0.057(2) -0.0065(17) 0.000(2) 0.002(2)
C4 0.036(2) 0.027(2) 0.033(2) -0.0051(16) 0.0020(17) 0.0024(16)
C1 0.047(3) 0.030(2) 0.045(3) 0.0002(18) 0.005(2) -0.0088(19)
O1B 0.071(4) 0.074(4) 0.103(5) 0.035(4) 0.027(4) -0.010(3)
O5 0.151(5) 0.071(3) 0.067(3) -0.002(2) -0.002(3) 0.000(3)
O3 0.153(4) 0.058(2) 0.067(3) 0.026(2) 0.047(3) 0.024(3)
O6A 0.052(12) 0.093(16) 0.13(2) -0.051(17) -0.034(12) 0.026(10)
O6B 0.058(14) 0.090(14) 0.106(19) 0.019(12) -0.034(12) 0.019(10)
O1A 0.049(7) 0.053(7) 0.053(7) 0.016(6) -0.009(5) -0.025(6)

loop_
_atom_type_symbol
_atom_type_description
_atom_type_scat_dispersion_real
_atom_type_scat_dispersion_imag
_atom_type_scat_source
C C 0.0033 0.0016 'International Tables Vol C Tables 4.2.6.8 and 6.1.1.4'
H H 0.0000 0.0000 'International Tables Vol C Tables 4.2.6.8 and 6.1.1.4'
O O 0.0106 0.0060 'International Tables Vol C Tables 4.2.6.8 and 6.1.1.4'
S S 0.1246 0.1234 'International Tables Vol C Tables 4.2.6.8 and 6.1.1.4'

loop_
_geom_angle_atom_site_label_1
_geom_angle_atom_site_label_2
_geom_angle_atom_site_label_3
_geom_angle
_geom_angle_site_symmetry_1
_geom_angle_site_symmetry_3
_geom_angle_publ_flag
O2 S1 O3 111.2(2) . . ?
O2 S1 O1B 123.3(4) . . ?
O3 S1 O1B 100.5(4) . . ?
O2 S1 O1A 89.6(5) . . ?
O3 S1 O1A 138.5(6) . . ?
O1B S1 O1A 40.6(5) . . ?
O2 S1 C1 106.7(2) . . ?
O3 S1 C1 106.6(2) . . ?
O1B S1 C1 107.5(3) . . ?
O1A S1 C1 100.7(4) . . ?
C4 C7 C4 105.5(3) . 6_454 ?
C4 C7 C4 111.51(14) . 15_556 ?
C4 C7 C4 111.51(14) 6_454 15_556 ?
C4 C7 C4 111.51(14) . 12_667 ?
C4 C7 C4 111.51(14) 6_454 12_667 ?
C4 C7 C4 105.5(3) 15_556 12_667 ?
C2 C3 C4 122.1(4) . . ?
C2 C3 H3 119(3) . . ?
C4 C3 H3 118(3) . . ?
C3 C2 C1 118.4(4) . . ?
C3 C2 H2 121(3) . . ?
C1 C2 H2 120(3) . . ?
C1 C6 C5 120.0(4) . . ?
C1 C6 H6 114(2) . . ?
C5 C6 H6 126(2) . . ?
C6 C5 C4 120.8(4) . . ?
C6 C5 H5 119(3) . . ?
C4 C5 H5 120(3) . . ?
C5 C4 C3 118.1(4) . . ?
C5 C4 C7 123.6(3) . . ?
C3 C4 C7 118.2(3) . . ?
C6 C1 C2 120.6(4) . . ?
C6 C1 S1 120.6(3) . . ?
C2 C1 S1 118.8(3) . . ?

loop_
_geom_bond_atom_site_label_1
_geom_bond_atom_site_label_2
_geom_bond_distance
_geom_bond_site_symmetry_2
_geom_bond_publ_flag
S1 O2 1.425(4) . ?
S1 O3 1.446(4) . ?
S1 O1B 1.480(7) . ?
S1 O1A 1.546(11) . ?
S1 C1 1.759(4) . ?
C7 C4 1.548(4) . ?
C7 C4 1.548(4) 6_454 ?
C7 C4 1.548(4) 15_556 ?
C7 C4 1.548(4) 12_667 ?
C3 C2 1.369(6) . ?
C3 C4 1.391(6) . ?
C3 H3 0.87(4) . ?
C2 C1 1.400(6) . ?
C2 H2 0.90(5) . ?
C6 C1 1.370(6) . ?
C6 C5 1.382(6) . ?
C6 H6 1.01(4) . ?
C5 C4 1.386(6) . ?
C5 H5 0.89(5) . ?
